data_4065861
loop_
_publ_author_name
'Ferro, Lorenzo'
'Coles, Martyn P.'
'Day, Iain J.'
'Fulton, J. Robin'

_publ_section_title
;
 Taking Advantage of Hg&#x2212;C Bonds: Synthesis of the First Homoleptic
 Bis-\b-diketiminate Complex Bound through the \g-Carbons
;
_journal_issue 13
_journal_name_full Organometallics
_journal_page_first 2911
_journal_paper_doi 10.1021/om100167e
_journal_volume 29
_journal_year 2010
_chemical_compound_source 'synthesis as described'
_chemical_formula_moiety 'C58 H82 Hg1 N4, 0.33(C H2 Cl2)'
_chemical_formula_sum 'C58.33 H82.66 Cl0.66 Hg N4'
_chemical_formula_weight 1064.03
_chemical_name_systematic
;
 ?
;
_space_group_IT_number 148
_symmetry_cell_setting trigonal
_symmetry_Int_Tables_number 148
_symmetry_space_group_name_Hall '-R 3'
_symmetry_space_group_name_H-M 'R -3 :H'
_atom_sites_solution_hydrogens geom
_atom_sites_solution_primary direct
_atom_sites_solution_secondary difmap
_audit_conform_dict_location ftp://ftp.iucr.org/pub/cif_core.dic
_audit_conform_dict_name cif_core.dic
_audit_conform_dict_version 2.2
_audit_creation_date 2010-05-25T08:56:19-00:00
_audit_creation_method 'WinGX routine CIF_UPDATE'
_cell_angle_alpha 90
_cell_angle_beta 90
_cell_angle_gamma 120
_cell_formula_units_Z 9
_cell_length_a 33.4216(10)
_cell_length_b 33.4216(10)
_cell_length_c 12.6432(3)
_cell_measurement_reflns_used 12307
_cell_measurement_temperature 173(2)
_cell_measurement_theta_max 26.733
_cell_measurement_theta_min 3.395
_cell_measurement_wavelength 0.71073
_cell_volume 12230.4(6)
_computing_cell_refinement 'HKL Scalepack (Otwinowski & Minor 1997)'
_computing_data_collection 'Collect (Nonius BV, 1997-2000)'
_computing_data_reduction 'HKL Denzo and Scalepack (Otwinowski & Minor 1997)'
_computing_molecular_graphics 'Ortep-3 for Windows (Farrugia, 1997)'
_computing_publication_material 'WinGX publication routines (Farrugia, 1999)'
_computing_structure_refinement 'SHELXL-97 (Sheldrick, 1997)'
_computing_structure_solution 'SHELXS-97 (Sheldrick, 1997)'
_diffrn_ambient_temperature 173(2)
_diffrn_detector 'CCD plate'
_diffrn_measured_fraction_theta_full 0.997
_diffrn_measured_fraction_theta_max 0.997
_diffrn_measurement_device '95mm CCD camera on \k-goniostat'
_diffrn_measurement_device_type KappaCCD
_diffrn_measurement_method 'CCD rotation images, thick slices'
_diffrn_orient_matrix_type 'by Nonius Collect from scalepack cell'
_diffrn_orient_matrix_UB_11 0.286678E-1
_diffrn_orient_matrix_UB_12 0.178552E-1
_diffrn_orient_matrix_UB_13 0.431513E-1
_diffrn_orient_matrix_UB_21 -0.191438E-1
_diffrn_orient_matrix_UB_22 -0.8692E-3
_diffrn_orient_matrix_UB_23 0.616922E-1
_diffrn_orient_matrix_UB_31 -0.23109E-2
_diffrn_orient_matrix_UB_32 -0.295653E-1
_diffrn_orient_matrix_UB_33 0.242464E-1
_diffrn_radiation_monochromator graphite
_diffrn_radiation_probe x-ray
_diffrn_radiation_type MoK\a
_diffrn_radiation_wavelength 0.7107
_diffrn_reflns_av_R_equivalents 0.0473
_diffrn_reflns_av_unetI/netI 0.047
_diffrn_reflns_limit_h_max 29
_diffrn_reflns_limit_h_min -41
_diffrn_reflns_limit_k_max 42
_diffrn_reflns_limit_k_min -38
_diffrn_reflns_limit_l_max 12
_diffrn_reflns_limit_l_min -15
_diffrn_reflns_number 17578
_diffrn_reflns_theta_full 26.72
_diffrn_reflns_theta_max 26.72
_diffrn_reflns_theta_min 3.47
_diffrn_source 'Enraf Nonius FR590'
_exptl_absorpt_coefficient_mu 2.903
_exptl_absorpt_correction_T_max 0.4145
_exptl_absorpt_correction_T_min 0.3498
_exptl_absorpt_correction_type multi-scan
_exptl_absorpt_process_details
;
        [c.f. r.h. blessing, acta cryst. (1995), a51, 33-38]
;
_exptl_crystal_colour Colourless
_exptl_crystal_density_diffrn 1.37
_exptl_crystal_density_method 'not measured'
_exptl_crystal_description Prism
_exptl_crystal_F_000 5220
_exptl_crystal_size_max 0.19
_exptl_crystal_size_mid 0.16
_exptl_crystal_size_min 0.16
_refine_diff_density_max 0.604
_refine_diff_density_min -0.503
_refine_diff_density_rms 0.089
_refine_ls_extinction_method none
_refine_ls_goodness_of_fit_ref 1.031
_refine_ls_hydrogen_treatment constr
_refine_ls_matrix_type full
_refine_ls_number_parameters 288
_refine_ls_number_reflns 5739
_refine_ls_number_restraints 0
_refine_ls_restrained_S_all 1.031
_refine_ls_R_factor_all 0.0416
_refine_ls_R_factor_gt 0.0327
_refine_ls_shift/su_max 0
_refine_ls_shift/su_mean 0
_refine_ls_structure_factor_coef Fsqd
_refine_ls_weighting_details 'calc w=1/[\s^2^(Fo^2^)+(0.0173P)^2^+29.9175P] where P=(Fo^2^+2Fc^2^)/3'
_refine_ls_weighting_scheme calc
_refine_ls_wR_factor_gt 0.0597
_refine_ls_wR_factor_ref 0.0623
_reflns_number_gt 5104
_reflns_number_total 5739
_reflns_threshold_expression >2sigma(I)
_cod_data_source_file om100167e_si_002.cif
_cod_data_source_block feb310b
_cod_original_sg_symbol_H-M 'R -3'
_cod_database_code 4065861

loop_
_symmetry_equiv_pos_as_xyz
'x, y, z'
'-y, x-y, z'
'-x+y, -x, z'
'x+2/3, y+1/3, z+1/3'
'-y+2/3, x-y+1/3, z+1/3'
'-x+y+2/3, -x+1/3, z+1/3'
'x+1/3, y+2/3, z+2/3'
'-y+1/3, x-y+2/3, z+2/3'
'-x+y+1/3, -x+2/3, z+2/3'
'-x, -y, -z'
'y, -x+y, -z'
'x-y, x, -z'
'-x+2/3, -y+1/3, -z+1/3'
'y+2/3, -x+y+1/3, -z+1/3'
'x-y+2/3, x+1/3, -z+1/3'
'-x+1/3, -y+2/3, -z+2/3'
'y+1/3, -x+y+2/3, -z+2/3'
'x-y+1/3, x+2/3, -z+2/3'

loop_
_atom_site_label
_atom_site_type_symbol
_atom_site_fract_x
_atom_site_fract_y
_atom_site_fract_z
_atom_site_U_iso_or_equiv
_atom_site_adp_type
_atom_site_occupancy
_atom_site_symmetry_multiplicity
_atom_site_calc_flag
_atom_site_refinement_flags
Hg Hg 0.5 0 0 0.02264(6) Uani 1 2 d S
N1 N 0.55599(8) 0.12470(8) 0.07847(17) 0.0236(5) Uani 1 1 d .
N2 N 0.45834(8) 0.05683(8) -0.06945(16) 0.0195(5) Uani 1 1 d .
C1 C 0.56735(9) 0.09935(10) 0.0256(2) 0.0237(6) Uani 1 1 d .
C2 C 0.53506(9) 0.06883(9) -0.0591(2) 0.0225(6) Uani 1 1 d .
H2 H 0.5539 0.0699 -0.1216 0.027 Uiso 1 1 calc R
C3 C 0.50056(10) 0.08226(9) -0.0949(2) 0.0216(6) Uani 1 1 d .
C4 C 0.60995(10) 0.09562(11) 0.0423(2) 0.0335(7) Uani 1 1 d .
H4C H 0.6242 0.1098 0.1101 0.05 Uiso 1 1 calc R
H4B H 0.6319 0.1116 -0.0151 0.05 Uiso 1 1 calc R
H4A H 0.6014 0.063 0.0429 0.05 Uiso 1 1 calc R
C5 C 0.51958(11) 0.12584(11) -0.1601(2) 0.0341(7) Uani 1 1 d .
H5C H 0.5412 0.1523 -0.1172 0.051 Uiso 1 1 calc R
H5B H 0.4941 0.1303 -0.1834 0.051 Uiso 1 1 calc R
H5A H 0.5357 0.1232 -0.222 0.051 Uiso 1 1 calc R
C6 C 0.58427(9) 0.15198(10) 0.1643(2) 0.0250(6) Uani 1 1 d .
C7 C 0.62492(10) 0.19399(11) 0.1459(2) 0.0313(7) Uani 1 1 d .
C8 C 0.65073(11) 0.21861(12) 0.2331(3) 0.0429(9) Uani 1 1 d .
H8 H 0.6786 0.2471 0.2226 0.051 Uiso 1 1 calc R
C9 C 0.63686(12) 0.20266(13) 0.3349(3) 0.0465(9) Uani 1 1 d .
H9 H 0.6557 0.2193 0.3934 0.056 Uiso 1 1 calc R
C10 C 0.59608(11) 0.16296(12) 0.3510(2) 0.0379(8) Uani 1 1 d .
H10 H 0.5863 0.1529 0.4214 0.045 Uiso 1 1 calc R
C11 C 0.56838(10) 0.13675(11) 0.2672(2) 0.0289(7) Uani 1 1 d .
C12 C 0.63957(11) 0.21285(11) 0.0345(3) 0.0374(8) Uani 1 1 d .
H12 H 0.6277 0.1858 -0.0146 0.045 Uiso 1 1 calc R
C13 C 0.61727(15) 0.24105(16) 0.0028(3) 0.0662(12) Uani 1 1 d .
H13C H 0.5836 0.2214 0.0049 0.099 Uiso 1 1 calc R
H13B H 0.6269 0.253 -0.0691 0.099 Uiso 1 1 calc R
H13A H 0.6269 0.2669 0.052 0.099 Uiso 1 1 calc R
C14 C 0.69186(12) 0.24130(13) 0.0195(3) 0.0519(10) Uani 1 1 d .
H14C H 0.7047 0.268 0.0673 0.078 Uiso 1 1 calc R
H14B H 0.6988 0.2521 -0.0538 0.078 Uiso 1 1 calc R
H14A H 0.7057 0.2221 0.0355 0.078 Uiso 1 1 calc R
C15 C 0.52299(11) 0.09240(11) 0.2849(2) 0.0338(7) Uani 1 1 d .
H15 H 0.5028 0.0882 0.2227 0.041 Uiso 1 1 calc R
C16 C 0.49712(13) 0.09391(15) 0.3845(3) 0.0567(11) Uani 1 1 d .
H16C H 0.5164 0.0989 0.447 0.085 Uiso 1 1 calc R
H16B H 0.4681 0.0646 0.3916 0.085 Uiso 1 1 calc R
H16A H 0.4904 0.1192 0.378 0.085 Uiso 1 1 calc R
C17 C 0.52996(13) 0.05088(13) 0.2882(3) 0.0510(9) Uani 1 1 d .
H17C H 0.5432 0.0485 0.221 0.077 Uiso 1 1 calc R
H17B H 0.5001 0.0228 0.2996 0.077 Uiso 1 1 calc R
H17A H 0.551 0.0546 0.3462 0.077 Uiso 1 1 calc R
C18 C 0.42371(9) 0.06796(9) -0.0987(2) 0.0211(6) Uani 1 1 d .
C19 C 0.41830(10) 0.10110(10) -0.0414(2) 0.0246(6) Uani 1 1 d .
C20 C 0.38070(11) 0.10655(11) -0.0663(2) 0.0317(7) Uani 1 1 d .
H20 H 0.3762 0.1283 -0.0276 0.038 Uiso 1 1 calc R
C21 C 0.34978(11) 0.08128(11) -0.1454(2) 0.0349(8) Uani 1 1 d .
H21 H 0.3244 0.0857 -0.1608 0.042 Uiso 1 1 calc R
C22 C 0.35617(10) 0.04963(11) -0.2018(2) 0.0329(7) Uani 1 1 d .
H22 H 0.3352 0.0326 -0.257 0.04 Uiso 1 1 calc R
C23 C 0.39254(10) 0.04201(10) -0.1798(2) 0.0264(7) Uani 1 1 d .
C24 C 0.45151(11) 0.12993(10) 0.0455(2) 0.0288(7) Uani 1 1 d .
H24 H 0.4771 0.1227 0.0474 0.035 Uiso 1 1 calc R
C25 C 0.47288(12) 0.18170(11) 0.0249(3) 0.0417(8) Uani 1 1 d .
H25C H 0.4897 0.1896 -0.0423 0.063 Uiso 1 1 calc R
H25B H 0.4942 0.199 0.0825 0.063 Uiso 1 1 calc R
H25A H 0.4484 0.1896 0.0215 0.063 Uiso 1 1 calc R
C26 C 0.42763(13) 0.11753(12) 0.1532(2) 0.0424(8) Uani 1 1 d .
H26C H 0.4018 0.1235 0.1527 0.064 Uiso 1 1 calc R
H26B H 0.4498 0.1364 0.2082 0.064 Uiso 1 1 calc R
H26A H 0.416 0.0848 0.168 0.064 Uiso 1 1 calc R
C27 C 0.40017(11) 0.00813(10) -0.2439(2) 0.0308(7) Uani 1 1 d .
H27 H 0.4187 -0.0013 -0.199 0.037 Uiso 1 1 calc R
C28 C 0.42878(15) 0.03143(14) -0.3421(3) 0.0576(11) Uani 1 1 d .
H28C H 0.4125 0.0428 -0.3862 0.086 Uiso 1 1 calc R
H28B H 0.4335 0.0091 -0.3823 0.086 Uiso 1 1 calc R
H28A H 0.4588 0.0574 -0.3209 0.086 Uiso 1 1 calc R
C29 C 0.35580(13) -0.03554(13) -0.2729(3) 0.0566(11) Uani 1 1 d .
H29C H 0.3393 -0.0513 -0.2082 0.085 Uiso 1 1 calc R
H29B H 0.3631 -0.056 -0.3137 0.085 Uiso 1 1 calc R
H29A H 0.3363 -0.0275 -0.3155 0.085 Uiso 1 1 calc R

loop_
_atom_site_aniso_label
_atom_site_aniso_U_11
_atom_site_aniso_U_22
_atom_site_aniso_U_33
_atom_site_aniso_U_23
_atom_site_aniso_U_13
_atom_site_aniso_U_12
Hg 0.02222(10) 0.01937(9) 0.02774(9) -0.00374(6) -0.00507(6) 0.01145(7)
N1 0.0208(13) 0.0193(13) 0.0287(13) -0.0017(10) -0.0024(10) 0.0086(11)
N2 0.0213(13) 0.0196(12) 0.0182(11) -0.0024(9) -0.0029(9) 0.0107(11)
C1 0.0197(15) 0.0187(15) 0.0310(16) 0.0016(12) -0.0006(12) 0.0083(13)
C2 0.0198(15) 0.0188(15) 0.0278(15) -0.0003(11) 0.0007(11) 0.0088(13)
C3 0.0246(16) 0.0206(15) 0.0209(14) -0.0010(11) -0.0010(11) 0.0123(13)
C4 0.0241(17) 0.0340(19) 0.0453(19) -0.0055(14) -0.0056(13) 0.0166(15)
C5 0.0294(18) 0.0319(18) 0.0384(18) 0.0117(14) 0.0064(13) 0.0134(15)
C6 0.0166(15) 0.0266(16) 0.0329(17) -0.0062(12) -0.0047(12) 0.0118(13)
C7 0.0222(16) 0.0286(18) 0.0393(18) -0.0062(13) -0.0004(13) 0.0098(14)
C8 0.0239(18) 0.038(2) 0.053(2) -0.0130(16) -0.0062(15) 0.0054(16)
C9 0.033(2) 0.055(2) 0.044(2) -0.0200(17) -0.0149(15) 0.0167(19)
C10 0.0312(19) 0.049(2) 0.0343(18) -0.0054(15) -0.0060(14) 0.0208(18)
C11 0.0208(16) 0.0332(18) 0.0377(17) -0.0017(13) -0.0044(13) 0.0172(14)
C12 0.0315(19) 0.0250(18) 0.0453(19) -0.0023(14) 0.0038(14) 0.0064(15)
C13 0.061(3) 0.082(3) 0.064(3) 0.021(2) 0.009(2) 0.041(3)
C14 0.036(2) 0.045(2) 0.065(2) -0.0023(18) 0.0151(18) 0.0133(19)
C15 0.0252(17) 0.0364(19) 0.0366(18) 0.0046(14) -0.0003(13) 0.0130(15)
C16 0.036(2) 0.071(3) 0.054(2) 0.010(2) 0.0118(17) 0.020(2)
C17 0.039(2) 0.036(2) 0.070(3) 0.0087(18) -0.0009(18) 0.0129(18)
C18 0.0215(15) 0.0215(15) 0.0196(14) 0.0082(11) 0.0014(11) 0.0103(13)
C19 0.0264(16) 0.0234(16) 0.0261(15) 0.0062(12) 0.0052(12) 0.0140(14)
C20 0.0315(18) 0.0305(18) 0.0395(18) 0.0049(14) 0.0051(14) 0.0203(15)
C21 0.0256(18) 0.037(2) 0.0456(19) 0.0115(15) 0.0032(14) 0.0184(16)
C22 0.0224(17) 0.0353(19) 0.0352(17) 0.0066(14) -0.0062(13) 0.0101(15)
C23 0.0254(16) 0.0233(16) 0.0252(15) 0.0057(12) -0.0002(12) 0.0081(14)
C24 0.0332(18) 0.0280(17) 0.0312(16) -0.0066(12) -0.0013(13) 0.0198(15)
C25 0.046(2) 0.0290(19) 0.0427(19) -0.0012(14) 0.0042(16) 0.0133(17)
C26 0.056(2) 0.038(2) 0.0301(17) -0.0018(14) 0.0010(15) 0.0220(19)
C27 0.0337(18) 0.0281(17) 0.0273(16) -0.0042(12) -0.0103(13) 0.0130(15)
C28 0.077(3) 0.051(3) 0.046(2) 0.0017(18) 0.020(2) 0.033(2)
C29 0.049(2) 0.042(2) 0.061(2) -0.0160(18) -0.0082(19) 0.010(2)

loop_
_atom_type_symbol
_atom_type_description
_atom_type_scat_dispersion_real
_atom_type_scat_dispersion_imag
_atom_type_scat_source
C C 0.0033 0.0016 'International Tables Vol C Tables 4.2.6.8 and 6.1.1.4'
H H 0 0 'International Tables Vol C Tables 4.2.6.8 and 6.1.1.4'
Cl Cl 0.1484 0.1585 'International Tables Vol C Tables 4.2.6.8 and 6.1.1.4'
Hg Hg -2.3894 9.2266 'International Tables Vol C Tables 4.2.6.8 and 6.1.1.4'
N N 0.0061 0.0033 'International Tables Vol C Tables 4.2.6.8 and 6.1.1.4'

loop_
_geom_angle_atom_site_label_1
_geom_angle_atom_site_label_2
_geom_angle_atom_site_label_3
_geom_angle
_geom_angle_site_symmetry_3
C2 Hg C2 180.00(10) 10_655
C1 N1 C6 120.0(2) .
C3 N2 C18 122.2(2) .
N1 C1 C2 118.2(2) .
N1 C1 C4 126.1(3) .
C2 C1 C4 115.6(2) .
C1 C2 C3 114.2(2) .
C1 C2 Hg 107.75(18) .
C3 C2 Hg 109.81(18) .
C1 C2 H2 108.3 .
C3 C2 H2 108.3 .
Hg C2 H2 108.3 .
N2 C3 C2 119.0(2) .
N2 C3 C5 125.0(3) .
C2 C3 C5 115.9(2) .
C1 C4 H4C 109.5 .
C1 C4 H4B 109.5 .
H4C C4 H4B 109.5 .
C1 C4 H4A 109.5 .
H4C C4 H4A 109.5 .
H4B C4 H4A 109.5 .
C3 C5 H5C 109.5 .
C3 C5 H5B 109.5 .
H5C C5 H5B 109.5 .
C3 C5 H5A 109.5 .
H5C C5 H5A 109.5 .
H5B C5 H5A 109.5 .
C7 C6 C11 121.3(3) .
C7 C6 N1 121.0(3) .
C11 C6 N1 117.6(3) .
C8 C7 C6 117.8(3) .
C8 C7 C12 121.0(3) .
C6 C7 C12 121.3(3) .
C9 C8 C7 121.5(3) .
C9 C8 H8 119.3 .
C7 C8 H8 119.3 .
C10 C9 C8 119.7(3) .
C10 C9 H9 120.2 .
C8 C9 H9 120.2 .
C9 C10 C11 121.8(3) .
C9 C10 H10 119.1 .
C11 C10 H10 119.1 .
C10 C11 C6 117.8(3) .
C10 C11 C15 121.9(3) .
C6 C11 C15 120.3(3) .
C13 C12 C7 110.2(3) .
C13 C12 C14 110.2(3) .
C7 C12 C14 113.8(3) .
C13 C12 H12 107.5 .
C7 C12 H12 107.5 .
C14 C12 H12 107.5 .
C12 C13 H13C 109.5 .
C12 C13 H13B 109.5 .
H13C C13 H13B 109.5 .
C12 C13 H13A 109.5 .
H13C C13 H13A 109.5 .
H13B C13 H13A 109.5 .
C12 C14 H14C 109.5 .
C12 C14 H14B 109.5 .
H14C C14 H14B 109.5 .
C12 C14 H14A 109.5 .
H14C C14 H14A 109.5 .
H14B C14 H14A 109.5 .
C11 C15 C17 111.2(3) .
C11 C15 C16 113.0(3) .
C17 C15 C16 110.6(3) .
C11 C15 H15 107.2 .
C17 C15 H15 107.2 .
C16 C15 H15 107.2 .
C15 C16 H16C 109.5 .
C15 C16 H16B 109.5 .
H16C C16 H16B 109.5 .
C15 C16 H16A 109.5 .
H16C C16 H16A 109.5 .
H16B C16 H16A 109.5 .
C15 C17 H17C 109.5 .
C15 C17 H17B 109.5 .
H17C C17 H17B 109.5 .
C15 C17 H17A 109.5 .
H17C C17 H17A 109.5 .
H17B C17 H17A 109.5 .
C19 C18 C23 120.8(3) .
C19 C18 N2 120.7(2) .
C23 C18 N2 118.2(2) .
C20 C19 C18 117.7(3) .
C20 C19 C24 120.2(3) .
C18 C19 C24 122.1(3) .
C21 C20 C19 122.1(3) .
C21 C20 H20 118.9 .
C19 C20 H20 118.9 .
C22 C21 C20 119.2(3) .
C22 C21 H21 120.4 .
C20 C21 H21 120.4 .
C21 C22 C23 121.5(3) .
C21 C22 H22 119.2 .
C23 C22 H22 119.2 .
C22 C23 C18 118.6(3) .
C22 C23 C27 121.3(3) .
C18 C23 C27 120.0(3) .
C19 C24 C26 110.9(3) .
C19 C24 C25 112.1(2) .
C26 C24 C25 110.1(2) .
C19 C24 H24 107.9 .
C26 C24 H24 107.9 .
C25 C24 H24 107.9 .
C24 C25 H25C 109.5 .
C24 C25 H25B 109.5 .
H25C C25 H25B 109.5 .
C24 C25 H25A 109.5 .
H25C C25 H25A 109.5 .
H25B C25 H25A 109.5 .
C24 C26 H26C 109.5 .
C24 C26 H26B 109.5 .
H26C C26 H26B 109.5 .
C24 C26 H26A 109.5 .
H26C C26 H26A 109.5 .
H26B C26 H26A 109.5 .
C23 C27 C29 113.6(3) .
C23 C27 C28 110.6(3) .
C29 C27 C28 110.9(3) .
C23 C27 H27 107.1 .
C29 C27 H27 107.1 .
C28 C27 H27 107.1 .
C27 C28 H28C 109.5 .
C27 C28 H28B 109.5 .
H28C C28 H28B 109.5 .
C27 C28 H28A 109.5 .
H28C C28 H28A 109.5 .
H28B C28 H28A 109.5 .
C27 C29 H29C 109.5 .
C27 C29 H29B 109.5 .
H29C C29 H29B 109.5 .
C27 C29 H29A 109.5 .
H29C C29 H29A 109.5 .
H29B C29 H29A 109.5 .

loop_
_geom_bond_atom_site_label_1
_geom_bond_atom_site_label_2
_geom_bond_distance
_geom_bond_site_symmetry_2
Hg C2 2.128(3) .
Hg C2 2.128(3) 10_655
N1 C1 1.277(3) .
N1 C6 1.428(3) .
N2 C3 1.272(3) .
N2 C18 1.430(3) .
C1 C2 1.500(4) .
C1 C4 1.505(4) .
C2 C3 1.501(4) .
C2 H2 1 .
C3 C5 1.510(4) .
C4 H4C 0.98 .
C4 H4B 0.98 .
C4 H4A 0.98 .
C5 H5C 0.98 .
C5 H5B 0.98 .
C5 H5A 0.98 .
C6 C7 1.401(4) .
C6 C11 1.402(4) .
C7 C8 1.389(4) .
C7 C12 1.521(4) .
C8 C9 1.382(5) .
C8 H8 0.95 .
C9 C10 1.361(5) .
C9 H9 0.95 .
C10 C11 1.392(4) .
C10 H10 0.95 .
C11 C15 1.516(4) .
C12 C13 1.519(5) .
C12 C14 1.527(5) .
C12 H12 1 .
C13 H13C 0.98 .
C13 H13B 0.98 .
C13 H13A 0.98 .
C14 H14C 0.98 .
C14 H14B 0.98 .
C14 H14A 0.98 .
C15 C17 1.518(5) .
C15 C16 1.543(5) .
C15 H15 1 .
C16 H16C 0.98 .
C16 H16B 0.98 .
C16 H16A 0.98 .
C17 H17C 0.98 .
C17 H17B 0.98 .
C17 H17A 0.98 .
C18 C19 1.408(4) .
C18 C23 1.409(4) .
C19 C20 1.393(4) .
C19 C24 1.516(4) .
C20 C21 1.382(4) .
C20 H20 0.95 .
C21 C22 1.378(4) .
C21 H21 0.95 .
C22 C23 1.389(4) .
C22 H22 0.95 .
C23 C27 1.514(4) .
C24 C26 1.528(4) .
C24 C25 1.528(4) .
C24 H24 1 .
C25 H25C 0.98 .
C25 H25B 0.98 .
C25 H25A 0.98 .
C26 H26C 0.98 .
C26 H26B 0.98 .
C26 H26A 0.98 .
C27 C29 1.517(5) .
C27 C28 1.523(5) .
C27 H27 1 .
C28 H28C 0.98 .
C28 H28B 0.98 .
C28 H28A 0.98 .
C29 H29C 0.98 .
C29 H29B 0.98 .
C29 H29A 0.98 .
